data_7060673
loop_
_publ_author_name
'Chisholm, Desmond T.'
'Hayes, Paul G.'

_publ_section_title
;
 Synthesis and characterization of group 13 dichloride (M = Ga, In),
 dimethyl (M = Al) and cationic methyl aluminum complexes supported by
 monoanionic NNN-pincer ligands
;
_journal_issue 33
_journal_name_full 'New Journal of Chemistry'
_journal_page_first 15043
_journal_page_last 15052
_journal_paper_doi 10.1039/D1NJ01064F
_journal_volume 45
_journal_year 2021
_chemical_formula_moiety 'C36 H58 Al N3 P2'
_chemical_formula_sum 'C36 H58 Al N3 P2'
_chemical_formula_weight 621.77
_chemical_name_systematic 'LAlMe2 (Ar = Mes)'
_space_group_crystal_system triclinic
_space_group_IT_number 2
_space_group_name_Hall '-P 1'
_space_group_name_H-M_alt 'P -1'
_atom_sites_solution_hydrogens geom
_atom_sites_solution_primary dual
_audit_creation_date 2021-04-06
_audit_creation_method
;
Olex2 1.3
(compiled 2020.11.12 svn.r5f609507 for OlexSys, GUI svn.r6272)
;
_audit_update_record
;
2021-04-28 deposited with the CCDC.	2021-04-30 downloaded from the CCDC.
;
_cell_angle_alpha 66.419(2)
_cell_angle_beta 82.147(3)
_cell_angle_gamma 77.448(3)
_cell_formula_units_Z 2
_cell_length_a 8.5179(4)
_cell_length_b 14.3557(4)
_cell_length_c 16.0481(4)
_cell_measurement_reflns_used 16735
_cell_measurement_temperature 100.0(3)
_cell_measurement_theta_max 79.0710
_cell_measurement_theta_min 3.5890
_cell_volume 1752.81(11)
_computing_cell_refinement 'CrysAlisPro 1.171.41.72a (Rigaku OD, 2020)'
_computing_data_collection 'CrysAlisPro 1.171.41.72a (Rigaku OD, 2020)'
_computing_data_reduction 'CrysAlisPro 1.171.41.72a (Rigaku OD, 2020)'
_computing_molecular_graphics 'Olex2 1.3 (Dolomanov et al., 2009)'
_computing_publication_material 'Olex2 1.3 (Dolomanov et al., 2009)'
_computing_structure_refinement 'SHELXL 2018/3 (Sheldrick, 2015)'
_computing_structure_solution 'SHELXT 2018/2 (Sheldrick, 2018)'
_diffrn_ambient_environment N~2~
_diffrn_ambient_temperature 100.0(3)
_diffrn_detector 'Hybrid Pixel Array Detector'
_diffrn_detector_area_resol_mean 5.8140
_diffrn_detector_type 'Pilatus 200K'
_diffrn_measured_fraction_theta_full 0.967
_diffrn_measured_fraction_theta_max 0.950
_diffrn_measurement_details
;
List of Runs (angles in degrees, time in seconds):

  # Type    Start    End  Width  t~exp~   \w     \q     \k     \f   Frames
#--------------------------------------------------------------------------
  1  \w   -103.00 -15.00   0.50    0.50    --  -38.50 -77.00  30.00  176
  2  \w    -44.00  31.00   0.50    0.50    --  -38.50  19.00 120.00  150
  3  \w   -103.00 -15.00   0.50    0.50    --  -38.50 -77.00 -60.00  176
  4  \w   -102.00 -27.00   0.50    0.50    --  -38.50 -57.00-180.00  150
  5  \w    -90.00  -2.00   0.50    0.50    --  -38.50 125.00-150.00  176
  6  \w    -42.00  28.00   0.50    0.50    --  -38.50  37.00-180.00  140
  7  \w     45.00 115.00   0.50    0.50    --   48.81  37.00-150.00  140
  8  \w    -14.00  61.00   0.50    0.50    --   48.81 -57.00  60.00  150
  9  \w     45.00 115.00   0.50    0.50    --   48.81  37.00  30.00  140
 10  \w     41.00 115.00   0.50    1.86    --  111.00 -25.00 -90.00  148
 11  \w     41.00 115.00   0.50    1.86    --  111.00 -25.00  90.00  148
 12  \w     44.00 114.00   0.50    1.86    --  111.00 -37.00-180.00  140
 13  \w     41.00 115.00   0.50    1.86    --  111.00 -25.00   0.00  148
 14  \w     41.00 116.00   0.50    1.86    --  111.00-111.00  30.00  150
 15  \w     41.00 116.00   0.50    1.86    --  111.00-111.00 -30.00  150
 16  \w     48.00 126.00   0.50    1.86    --  111.00 -63.00  90.00  156
 17  \w     41.00 143.00   0.50    1.86    --  111.00 -91.00  90.00  204
 18  \w     47.00 117.00   0.50    1.86    --  111.00 -50.00  60.00  140
 19  \w     41.00 115.00   0.50    1.86    --  111.00 -25.00-150.00  148
 20  \w     41.00 116.00   0.50    1.86    --  111.00-111.00-150.00  150
 21  \w     48.00 126.00   0.50    1.86    --  111.00 -63.00-120.00  156
 22  \w    101.00 178.00   0.50    1.86    --  111.00  12.00  30.00  154
 23  \w     41.00 116.00   0.50    1.86    --  111.00-111.00  90.00  150
 24  \w     48.00 126.00   0.50    1.86    --  111.00 -63.00 150.00  156
 25  \w     41.00 121.00   0.50    1.86    --  111.00 -12.00 150.00  160
 26  \w    101.00 178.00   0.50    1.86    --  111.00  12.00 -90.00  154
 27  \w     41.00 143.00   0.50    1.86    --  111.00 -91.00-120.00  204
 28  \w     41.00 143.00   0.50    1.86    --  111.00 -91.00 -90.00  204
 29  \w    107.00 178.00   0.50    1.86    --  111.00  25.00 150.00  142
 30  \w     44.00 114.00   0.50    1.86    --  111.00 -37.00 -60.00  140
 31  \w     41.00 115.00   0.50    1.86    --  111.00 -25.00 120.00  148
 32  \w     41.00 116.00   0.50    1.86    --  111.00-111.00 150.00  150
 33  \w     46.00 134.00   0.50    1.86    --  111.00 -77.00   0.00  176
 34  \w     41.00 116.00   0.50    1.86    --  111.00-111.00-120.00  150
 35  \w    107.00 178.00   0.50    1.86    --  111.00  25.00  60.00  142
 36  \w     48.00 126.00   0.50    1.86    --  111.00 -63.00 -60.00  156
 37  \w    105.00 175.00   0.50    1.86    --  111.00  50.00  60.00  140
 38  \w    101.00 178.00   0.50    1.86    --  111.00  12.00 150.00  154
 39  \w    -50.00  25.00   0.50    0.50    --  -38.50  57.00 -30.00  150
 40  \w   -103.00 -15.00   0.50    0.50    --  -38.50 -77.00 120.00  176
 41  \w     25.00 113.00   0.50    0.50    --   48.81  77.00-180.00  176
 42  \w     25.00 113.00   0.50    0.50    --   48.81  77.00 -60.00  176
 43  \w     25.00 113.00   0.50    0.50    --   48.81  77.00-120.00  176
 44  \w     25.00 113.00   0.50    0.50    --   48.81  77.00  90.00  176
;
_diffrn_measurement_device 'four-circle diffractometer'
_diffrn_measurement_device_type 'SuperNova, Dual, Cu at home/near, Pilatus 200K'
_diffrn_measurement_method '\w scans'
_diffrn_orient_matrix_type 'CrysAlisPro convention (1999,Acta A55,543-557)'
_diffrn_orient_matrix_UB_11 0.0141192000
_diffrn_orient_matrix_UB_12 -0.1050803000
_diffrn_orient_matrix_UB_13 0.0809398000
_diffrn_orient_matrix_UB_21 -0.0904706000
_diffrn_orient_matrix_UB_22 0.0538729000
_diffrn_orient_matrix_UB_23 0.0631417000
_diffrn_orient_matrix_UB_31 -0.1614149000
_diffrn_orient_matrix_UB_32 -0.0148693000
_diffrn_orient_matrix_UB_33 -0.0216108000
_diffrn_radiation_monochromator mirror
_diffrn_radiation_probe x-ray
_diffrn_radiation_type 'Cu K\a'
_diffrn_radiation_wavelength 1.54184
_diffrn_reflns_av_R_equivalents 0.0749
_diffrn_reflns_av_unetI/netI 0.0536
_diffrn_reflns_Laue_measured_fraction_full 0.967
_diffrn_reflns_Laue_measured_fraction_max 0.950
_diffrn_reflns_limit_h_max 8
_diffrn_reflns_limit_h_min -10
_diffrn_reflns_limit_k_max 17
_diffrn_reflns_limit_k_min -18
_diffrn_reflns_limit_l_max 19
_diffrn_reflns_limit_l_min -20
_diffrn_reflns_number 33604
_diffrn_reflns_point_group_measured_fraction_full 0.967
_diffrn_reflns_point_group_measured_fraction_max 0.950
_diffrn_reflns_theta_full 67.684
_diffrn_reflns_theta_max 79.719
_diffrn_reflns_theta_min 3.414
_diffrn_source 'micro-focus sealed X-ray tube'
_diffrn_source_type 'SuperNova (Cu) X-ray Source'
_exptl_absorpt_coefficient_mu 1.572
_exptl_absorpt_correction_T_max 1.00000
_exptl_absorpt_correction_T_min 0.94665
_exptl_absorpt_correction_type multi-scan
_exptl_absorpt_process_details
;
CrysAlisPro 1.171.41.72a (Rigaku Oxford Diffraction, 2020)
Empirical absorption correction using spherical harmonics,
implemented in SCALE3 ABSPACK scaling algorithm.
;
_exptl_crystal_colour 'clear brownish orange'
_exptl_crystal_colour_lustre clear
_exptl_crystal_colour_modifier brownish
_exptl_crystal_colour_primary orange
_exptl_crystal_density_diffrn 1.178
_exptl_crystal_description plate
_exptl_crystal_F_000 676
_exptl_crystal_preparation 'Crystal was prepared with Paratone'
_exptl_crystal_recrystallization_method 'Crystals were grown from a concetrated solution of 1:3 Toluene:Pentane'
_exptl_crystal_size_max 0.23
_exptl_crystal_size_mid 0.12
_exptl_crystal_size_min 0.06
_refine_diff_density_max 0.663
_refine_diff_density_min -0.483
_refine_diff_density_rms 0.102
_refine_ls_extinction_method none
_refine_ls_goodness_of_fit_ref 1.053
_refine_ls_hydrogen_treatment constr
_refine_ls_matrix_type full
_refine_ls_number_parameters 395
_refine_ls_number_reflns 7267
_refine_ls_number_restraints 0
_refine_ls_restrained_S_all 1.053
_refine_ls_R_factor_all 0.0728
_refine_ls_R_factor_gt 0.0602
_refine_ls_shift/su_max 0.001
_refine_ls_shift/su_mean 0.000
_refine_ls_structure_factor_coef Fsqd
_refine_ls_weighting_details 'w=1/[\s^2^(Fo^2^)+(0.1162P)^2^+2.3985P] where P=(Fo^2^+2Fc^2^)/3'
_refine_ls_weighting_scheme calc
_refine_ls_wR_factor_gt 0.1848
_refine_ls_wR_factor_ref 0.2036
_reflns_Friedel_coverage 0.000
_reflns_number_gt 6205
_reflns_number_total 7267
_reflns_threshold_expression 'I > 2\s(I)'
_twin_special_details
;
Component 2 rotated by 179.8806\% 
around [0.82 0.41 0.40] (reciprocal) or [1.00 0.02 0.06] (direct)
;
_cod_data_source_file d1nj01064f2.cif
_cod_data_source_block ph17054_twin1_hklf4
_cod_depositor_comments 'Adding full bibliography for 7060669--7060676.cif.'
_cod_database_code 7060673
_shelx_shelxl_version_number 2018/3
_chemical_oxdiff_formula 'C36 H58 Al N3 P2 '
_chemical_oxdiff_usercomment 'Clear block '
_shelx_space_group_comment
;
The symmetry employed for this shelxl refinement is uniquely defined
by the following loop, which should always be used as a source of
symmetry information in preference to the above space-group names.
They are only intended as comments.
;
_shelx_estimated_absorpt_t_max 0.912
_shelx_estimated_absorpt_t_min 0.714
_olex2_refinement_description
;
1. Fixed Uiso
 At 1.2 times of:
  All C(H) groups
 At 1.5 times of:
  All C(H,H,H) groups
2.a Ternary CH refined with riding coordinates:
 C00B(H00B), C00I(H00I), C00L(H00L), C00V(H00)
2.b Aromatic/amide H refined with riding coordinates:
 C00C(H00C), C00D(H00D), C00K(H00K), C00P(H00S), C00S(H00Z), C010(H010)
2.c Idealised Me refined as rotating group:
 C00G(H00A,H00E,H00F), C00J(H00G,H00H,H00J), C00N(H00M,H00N,H00O), C00O(H00P,
 H00Q,H00R), C00Q(H00T,H00U,H00V), C00R(H00W,H00X,H00Y), C00W(H1,H,HA), C00X(H2,
 HB,HC), C00Y(H3,HD,HE), C00Z(H4,HF,HG), C011(H01A,H01B,H01C), C012(H01D,H01E,
 H01F), C013(H01G,H01H,H01I), C014(H01J,H01K,H01L), C015(H01M,H01N,H01O),
 C016(H01P,H01Q,H01R)
;
_olex2_exptl_crystal_mounting_method 'Mounted on a MiTeGen Loop at 100 K'
_olex2_submission_special_instructions 'No special instructions were received'
_oxdiff_exptl_absorpt_empirical_details
;
Empirical correction (ABSPACK) includes:
- Absorption correction using spherical harmonics
- Frame scaling
;
_oxdiff_exptl_absorpt_empirical_full_max 1.253
_oxdiff_exptl_absorpt_empirical_full_min 0.790
_oxdiff_twin_integration_method simultaneous
_oxdiff_twin_items 2

loop_
_space_group_symop_operation_xyz
'x, y, z'
'-x, -y, -z'

loop_
_atom_site_label
_atom_site_type_symbol
_atom_site_fract_x
_atom_site_fract_y
_atom_site_fract_z
_atom_site_U_iso_or_equiv
_atom_site_adp_type
_atom_site_occupancy
_atom_site_site_symmetry_order
_atom_site_calc_flag
_atom_site_refinement_flags_posn
_atom_site_refinement_flags_adp
_atom_site_refinement_flags_occupancy
_atom_site_disorder_assembly
_atom_site_disorder_group
P001 P 0.59121(8) 0.20411(5) 0.60481(5) 0.02251(18) Uani 1 1 d . . . . .
P002 P 0.37860(8) 0.31546(5) 0.89216(5) 0.02304(18) Uani 1 1 d . . . . .
Al03 Al 0.27231(10) 0.25203(6) 0.70621(6) 0.0241(2) Uani 1 1 d . . . . .
N004 N 0.4735(3) 0.26318(18) 0.74236(15) 0.0237(5) Uani 1 1 d . . . . .
N005 N 0.3965(3) 0.22599(18) 0.60124(15) 0.0232(5) Uani 1 1 d . . . . .
N006 N 0.2181(3) 0.27924(18) 0.89028(16) 0.0261(5) Uani 1 1 d . . . . .
C007 C 0.3248(3) 0.2407(2) 0.51944(18) 0.0238(5) Uani 1 1 d . . . . .
C008 C 0.5206(3) 0.2820(2) 0.81207(18) 0.0248(5) Uani 1 1 d . . . . .
C009 C 0.6138(3) 0.2450(2) 0.69250(19) 0.0253(6) Uani 1 1 d . . . . .
C00A C 0.0987(3) 0.2566(2) 0.96228(19) 0.0261(6) Uani 1 1 d . . . . .
C00B C 0.6888(4) 0.2743(2) 0.49498(19) 0.0283(6) Uani 1 1 d . . . . .
H00B H 0.610268 0.338895 0.465102 0.034 Uiso 1 1 calc R U . . .
C00C C 0.2245(4) 0.3525(2) 0.37086(19) 0.0291(6) Uani 1 1 d . . . . .
H00C H 0.203313 0.419672 0.324474 0.035 Uiso 1 1 calc R U . . .
C00D C -0.0141(4) 0.1319(2) 1.0982(2) 0.0287(6) Uani 1 1 d . . . . .
H00D H -0.013137 0.062072 1.138536 0.034 Uiso 1 1 calc R U . . .
C00E C 0.0934(3) 0.1531(2) 1.02202(19) 0.0267(6) Uani 1 1 d . . . . .
C00F C 0.2893(3) 0.3406(2) 0.45062(19) 0.0259(6) Uani 1 1 d . . . . .
C00G C 0.2002(4) 0.0622(2) 1.0066(2) 0.0296(6) Uani 1 1 d . . . . .
H00A H 0.136250 0.028037 0.985005 0.044 Uiso 1 1 calc R U . . .
H00E H 0.247108 0.013152 1.063857 0.044 Uiso 1 1 calc R U . . .
H00F H 0.286652 0.086277 0.960853 0.044 Uiso 1 1 calc R U . . .
C00H C 0.2875(3) 0.1567(2) 0.50693(19) 0.0259(6) Uani 1 1 d . . . . .
C00I C 0.6855(3) 0.0672(2) 0.64159(19) 0.0264(6) Uani 1 1 d . . . . .
H00I H 0.659851 0.040248 0.597379 0.032 Uiso 1 1 calc R U . . .
C00J C 0.1750(3) 0.1287(2) 0.77720(19) 0.0273(6) Uani 1 1 d . . . . .
H00G H 0.258603 0.071198 0.809526 0.041 Uiso 1 1 calc R U . . .
H00H H 0.125154 0.109789 0.736001 0.041 Uiso 1 1 calc R U . . .
H00J H 0.092715 0.143675 0.821366 0.041 Uiso 1 1 calc R U . . .
C00K C 0.7469(4) 0.2503(2) 0.7301(2) 0.0300(6) Uani 1 1 d . . . . .
H00K H 0.856350 0.239720 0.708721 0.036 Uiso 1 1 calc R U . . .
C00L C 0.3674(4) 0.4565(2) 0.8557(2) 0.0302(6) Uani 1 1 d . . . . .
H00L H 0.282984 0.480159 0.896299 0.036 Uiso 1 1 calc R U . . .
C00M C -0.1229(4) 0.2094(2) 1.1173(2) 0.0302(6) Uani 1 1 d . . . . .
C00N C 0.3145(4) 0.4372(2) 0.4590(2) 0.0305(6) Uani 1 1 d . . . . .
H00M H 0.210102 0.481930 0.460104 0.046 Uiso 1 1 calc R U . . .
H00N H 0.382485 0.473909 0.406892 0.046 Uiso 1 1 calc R U . . .
H00O H 0.367340 0.418462 0.515495 0.046 Uiso 1 1 calc R U . . .
C00O C 0.7153(4) 0.2148(2) 0.4318(2) 0.0331(7) Uani 1 1 d . . . . .
H00P H 0.797599 0.152753 0.455702 0.050 Uiso 1 1 calc R U . . .
H00Q H 0.751137 0.258924 0.370749 0.050 Uiso 1 1 calc R U . . .
H00R H 0.614124 0.194699 0.428621 0.050 Uiso 1 1 calc R U . . .
C00P C 0.6874(4) 0.2746(2) 0.8060(2) 0.0296(6) Uani 1 1 d . . . . .
H00S H 0.749141 0.284181 0.846061 0.036 Uiso 1 1 calc R U . . .
C00Q C 0.8698(4) 0.0488(2) 0.6439(2) 0.0320(6) Uani 1 1 d . . . . .
H00T H 0.916311 0.082709 0.582445 0.048 Uiso 1 1 calc R U . . .
H00U H 0.912179 -0.025535 0.666147 0.048 Uiso 1 1 calc R U . . .
H00V H 0.898247 0.077595 0.684692 0.048 Uiso 1 1 calc R U . . .
C00R C 0.8422(4) 0.3093(2) 0.5022(2) 0.0336(7) Uani 1 1 d . . . . .
H00W H 0.819362 0.347903 0.542132 0.050 Uiso 1 1 calc R U . . .
H00X H 0.879247 0.353666 0.441508 0.050 Uiso 1 1 calc R U . . .
H00Y H 0.926219 0.248626 0.527464 0.050 Uiso 1 1 calc R U . . .
C00S C 0.2211(3) 0.1727(2) 0.4265(2) 0.0273(6) Uani 1 1 d . . . . .
H00Z H 0.196174 0.115215 0.419005 0.033 Uiso 1 1 calc R U . . .
C00T C -0.0219(3) 0.3346(2) 0.9760(2) 0.0282(6) Uani 1 1 d . . . . .
C00U C 0.1901(4) 0.2700(2) 0.3568(2) 0.0306(6) Uani 1 1 d . . . . .
C00V C 0.4817(4) 0.2615(2) 0.9989(2) 0.0290(6) Uani 1 1 d . . . . .
H00 H 0.582113 0.291478 0.986363 0.035 Uiso 1 1 calc R U . . .
C00W C 0.1108(4) 0.3796(2) 0.6604(2) 0.0308(6) Uani 1 1 d . . . . .
H1 H 0.031598 0.383414 0.709843 0.046 Uiso 1 1 calc R U . . .
H H 0.056199 0.379090 0.610709 0.046 Uiso 1 1 calc R U . . .
HA H 0.164505 0.439685 0.637910 0.046 Uiso 1 1 calc R U . . .
C00X C 0.3775(4) 0.2951(3) 1.0714(2) 0.0364(7) Uani 1 1 d . . . . .
H2 H 0.354632 0.370736 1.049246 0.055 Uiso 1 1 calc R U . . .
HB H 0.435384 0.267094 1.127536 0.055 Uiso 1 1 calc R U . . .
HC H 0.276119 0.269046 1.083824 0.055 Uiso 1 1 calc R U . . .
C00Y C 0.3142(4) 0.0485(2) 0.5791(2) 0.0292(6) Uani 1 1 d . . . . .
H3 H 0.235753 0.010325 0.574153 0.044 Uiso 1 1 calc R U . . .
HD H 0.300674 0.051802 0.639495 0.044 Uiso 1 1 calc R U . . .
HE H 0.423499 0.013057 0.570293 0.044 Uiso 1 1 calc R U . . .
C00Z C -0.2301(4) 0.1850(3) 1.2034(2) 0.0356(7) Uani 1 1 d . . . . .
H4 H -0.164543 0.162947 1.255890 0.053 Uiso 1 1 calc R U . . .
HF H -0.285901 0.129316 1.209778 0.053 Uiso 1 1 calc R U . . .
HG H -0.309582 0.246676 1.200497 0.053 Uiso 1 1 calc R U . . .
C010 C -0.1284(4) 0.3103(2) 1.0532(2) 0.0300(6) Uani 1 1 d . . . . .
H010 H -0.206701 0.364120 1.062232 0.036 Uiso 1 1 calc R U . . .
C011 C -0.0404(4) 0.4449(2) 0.9089(2) 0.0340(7) Uani 1 1 d . . . . .
H01A H 0.029057 0.481208 0.924265 0.051 Uiso 1 1 calc R U . . .
H01B H -0.152919 0.478992 0.911354 0.051 Uiso 1 1 calc R U . . .
H01C H -0.009545 0.446295 0.847336 0.051 Uiso 1 1 calc R U . . .
C012 C 0.6133(4) 0.0060(2) 0.7354(2) 0.0325(6) Uani 1 1 d . . . . .
H01D H 0.649154 0.024322 0.781436 0.049 Uiso 1 1 calc R U . . .
H01E H 0.649082 -0.068114 0.749710 0.049 Uiso 1 1 calc R U . . .
H01F H 0.495516 0.022604 0.735091 0.049 Uiso 1 1 calc R U . . .
C013 C 0.5234(4) 0.4888(3) 0.8629(3) 0.0418(8) Uani 1 1 d . . . . .
H01G H 0.549977 0.460625 0.926908 0.063 Uiso 1 1 calc R U . . .
H01H H 0.508806 0.564334 0.838875 0.063 Uiso 1 1 calc R U . . .
H01I H 0.611155 0.462044 0.827651 0.063 Uiso 1 1 calc R U . . .
C014 C 0.1156(4) 0.2858(3) 0.2711(2) 0.0372(7) Uani 1 1 d . . . . .
H01J H 0.137817 0.220778 0.261638 0.056 Uiso 1 1 calc R U . . .
H01K H 0.161624 0.338734 0.219080 0.056 Uiso 1 1 calc R U . . .
H01L H -0.001129 0.308327 0.276911 0.056 Uiso 1 1 calc R U . . .
C015 C 0.5326(4) 0.1440(2) 1.0338(2) 0.0360(7) Uani 1 1 d . . . . .
H01M H 0.437664 0.111496 1.059294 0.054 Uiso 1 1 calc R U . . .
H01N H 0.609832 0.121209 1.081120 0.054 Uiso 1 1 calc R U . . .
H01O H 0.583035 0.123980 0.983319 0.054 Uiso 1 1 calc R U . . .
C016 C 0.3110(4) 0.5116(2) 0.7589(2) 0.0389(7) Uani 1 1 d . . . . .
H01P H 0.394971 0.494507 0.716437 0.058 Uiso 1 1 calc R U . . .
H01Q H 0.289350 0.586433 0.742970 0.058 Uiso 1 1 calc R U . . .
H01R H 0.212265 0.489289 0.755007 0.058 Uiso 1 1 calc R U . . .

loop_
_atom_site_aniso_label
_atom_site_aniso_U_11
_atom_site_aniso_U_22
_atom_site_aniso_U_33
_atom_site_aniso_U_23
_atom_site_aniso_U_13
_atom_site_aniso_U_12
P001 0.0239(3) 0.0215(3) 0.0203(3) -0.0070(3) 0.0014(2) -0.0039(3)
P002 0.0248(3) 0.0224(3) 0.0214(3) -0.0083(3) 0.0005(3) -0.0047(3)
Al03 0.0221(4) 0.0223(4) 0.0251(4) -0.0070(3) 0.0008(3) -0.0039(3)
N004 0.0243(11) 0.0245(11) 0.0232(11) -0.0112(9) 0.0025(9) -0.0039(9)
N005 0.0262(11) 0.0238(11) 0.0175(10) -0.0066(9) 0.0012(8) -0.0040(9)
N006 0.0265(12) 0.0235(11) 0.0254(12) -0.0062(9) -0.0010(9) -0.0055(9)
C007 0.0240(12) 0.0241(13) 0.0216(12) -0.0088(10) 0.0011(10) -0.0020(10)
C008 0.0267(13) 0.0273(14) 0.0211(13) -0.0110(11) 0.0015(10) -0.0047(10)
C009 0.0236(13) 0.0285(14) 0.0231(13) -0.0111(11) 0.0034(10) -0.0038(10)
C00A 0.0279(14) 0.0247(13) 0.0256(13) -0.0084(11) -0.0021(11) -0.0065(11)
C00B 0.0318(15) 0.0234(13) 0.0252(14) -0.0065(11) 0.0050(11) -0.0059(11)
C00C 0.0317(14) 0.0262(14) 0.0219(13) -0.0044(11) 0.0017(11) -0.0017(11)
C00D 0.0312(14) 0.0268(14) 0.0270(14) -0.0075(11) -0.0012(11) -0.0086(11)
C00E 0.0282(13) 0.0228(13) 0.0277(14) -0.0073(11) -0.0043(11) -0.0049(10)
C00F 0.0242(13) 0.0252(13) 0.0238(13) -0.0070(11) 0.0014(10) -0.0022(10)
C00G 0.0362(15) 0.0220(13) 0.0268(14) -0.0070(11) -0.0007(11) -0.0031(11)
C00H 0.0249(13) 0.0256(14) 0.0263(14) -0.0105(11) 0.0011(10) -0.0031(10)
C00I 0.0270(14) 0.0234(13) 0.0257(13) -0.0068(11) -0.0011(10) -0.0037(10)
C00J 0.0267(13) 0.0302(14) 0.0251(13) -0.0105(11) 0.0026(10) -0.0078(11)
C00K 0.0253(14) 0.0351(16) 0.0322(15) -0.0165(13) 0.0023(11) -0.0059(11)
C00L 0.0302(14) 0.0246(14) 0.0356(15) -0.0112(12) 0.0033(12) -0.0081(11)
C00M 0.0278(14) 0.0349(16) 0.0293(14) -0.0126(12) -0.0012(11) -0.0079(12)
C00N 0.0349(15) 0.0221(13) 0.0288(14) -0.0048(11) -0.0004(12) -0.0039(11)
C00O 0.0413(17) 0.0333(16) 0.0235(14) -0.0118(12) 0.0066(12) -0.0078(13)
C00P 0.0297(14) 0.0361(16) 0.0281(14) -0.0169(12) -0.0020(11) -0.0067(12)
C00Q 0.0269(14) 0.0269(14) 0.0384(16) -0.0096(12) -0.0032(12) -0.0022(11)
C00R 0.0332(15) 0.0297(15) 0.0363(16) -0.0128(13) 0.0118(12) -0.0106(12)
C00S 0.0274(13) 0.0282(14) 0.0294(14) -0.0157(12) 0.0005(11) -0.0031(11)
C00T 0.0270(14) 0.0242(13) 0.0330(15) -0.0098(11) -0.0018(11) -0.0060(11)
C00U 0.0290(14) 0.0352(16) 0.0252(14) -0.0109(12) 0.0010(11) -0.0035(12)
C00V 0.0315(14) 0.0325(15) 0.0266(14) -0.0154(12) -0.0007(11) -0.0059(12)
C00W 0.0297(14) 0.0295(15) 0.0301(15) -0.0101(12) -0.0014(11) -0.0018(11)
C00X 0.0343(16) 0.050(2) 0.0284(15) -0.0211(14) -0.0002(12) -0.0035(14)
C00Y 0.0333(15) 0.0231(13) 0.0299(14) -0.0084(11) -0.0021(11) -0.0055(11)
C00Z 0.0350(16) 0.0425(18) 0.0296(15) -0.0149(13) 0.0036(12) -0.0092(13)
C010 0.0264(14) 0.0288(14) 0.0367(16) -0.0154(12) 0.0007(12) -0.0049(11)
C011 0.0299(15) 0.0261(14) 0.0407(17) -0.0096(13) 0.0026(12) -0.0037(11)
C012 0.0354(16) 0.0242(14) 0.0290(15) -0.0026(11) -0.0015(12) -0.0024(12)
C013 0.0369(17) 0.0298(16) 0.060(2) -0.0144(15) -0.0035(15) -0.0127(13)
C014 0.0397(17) 0.0433(18) 0.0264(15) -0.0134(13) -0.0030(12) -0.0019(14)
C015 0.0448(18) 0.0296(15) 0.0293(15) -0.0060(12) -0.0101(13) -0.0033(13)
C016 0.0409(17) 0.0251(15) 0.0409(18) -0.0017(13) -0.0022(14) -0.0075(13)

loop_
_atom_type_symbol
_atom_type_description
_atom_type_scat_dispersion_real
_atom_type_scat_dispersion_imag
_atom_type_scat_source
C C 0.0181 0.0091 'International Tables Vol C Tables 4.2.6.8 and 6.1.1.4'
H H 0.0000 0.0000 'International Tables Vol C Tables 4.2.6.8 and 6.1.1.4'
Al Al 0.2130 0.2455 'International Tables Vol C Tables 4.2.6.8 and 6.1.1.4'
N N 0.0311 0.0180 'International Tables Vol C Tables 4.2.6.8 and 6.1.1.4'
P P 0.2955 0.4335 'International Tables Vol C Tables 4.2.6.8 and 6.1.1.4'

loop_
_geom_angle_atom_site_label_1
_geom_angle_atom_site_label_2
_geom_angle_atom_site_label_3
_geom_angle
_geom_angle_site_symmetry_1
_geom_angle_site_symmetry_3
_geom_angle_publ_flag
N005 P001 C009 101.42(13) . . ?
N005 P001 C00B 112.09(13) . . ?
N005 P001 C00I 114.60(13) . . ?
C009 P001 C00B 113.89(13) . . ?
C009 P001 C00I 106.88(13) . . ?
C00B P001 C00I 107.91(13) . . ?
N006 P002 C008 107.72(13) . . ?
N006 P002 C00L 116.24(14) . . ?
N006 P002 C00V 118.84(13) . . ?
C008 P002 C00L 104.07(14) . . ?
C008 P002 C00V 105.38(13) . . ?
C00V P002 C00L 103.18(14) . . ?
N004 Al03 N005 87.49(10) . . ?
N004 Al03 C00J 119.25(12) . . ?
N004 Al03 C00W 117.36(12) . . ?
C00J Al03 N005 106.26(12) . . ?
C00J Al03 C00W 112.95(13) . . ?
C00W Al03 N005 109.12(12) . . ?
C008 N004 Al03 136.02(19) . . ?
C008 N004 C009 105.3(2) . . ?
C009 N004 Al03 118.57(19) . . ?
P001 N005 Al03 115.70(13) . . ?
C007 N005 P001 119.95(18) . . ?
C007 N005 Al03 123.67(18) . . ?
C00A N006 P002 125.4(2) . . ?
C00F C007 N005 120.4(2) . . ?
C00H C007 N005 120.8(2) . . ?
C00H C007 C00F 118.8(3) . . ?
N004 C008 P002 121.8(2) . . ?
N004 C008 C00P 110.1(2) . . ?
C00P C008 P002 128.0(2) . . ?
N004 C009 P001 115.0(2) . . ?
N004 C009 C00K 111.3(3) . . ?
C00K C009 P001 133.1(2) . . ?
N006 C00A C00E 120.5(3) . . ?
C00T C00A N006 122.0(3) . . ?
C00T C00A C00E 117.5(3) . . ?
P001 C00B H00B 106.0 . . ?
C00O C00B P001 111.6(2) . . ?
C00O C00B H00B 106.0 . . ?
C00R C00B P001 114.3(2) . . ?
C00R C00B H00B 106.0 . . ?
C00R C00B C00O 112.2(2) . . ?
C00F C00C H00C 118.8 . . ?
C00U C00C H00C 118.8 . . ?
C00U C00C C00F 122.4(3) . . ?
C00E C00D H00D 118.8 . . ?
C00M C00D H00D 118.8 . . ?
C00M C00D C00E 122.3(3) . . ?
C00A C00E C00G 122.5(3) . . ?
C00D C00E C00A 120.2(3) . . ?
C00D C00E C00G 117.3(3) . . ?
C007 C00F C00N 123.5(3) . . ?
C00C C00F C007 119.4(3) . . ?
C00C C00F C00N 117.1(3) . . ?
C00E C00G H00A 109.5 . . ?
C00E C00G H00E 109.5 . . ?
C00E C00G H00F 109.5 . . ?
H00A C00G H00E 109.5 . . ?
H00A C00G H00F 109.5 . . ?
H00E C00G H00F 109.5 . . ?
C007 C00H C00Y 122.1(3) . . ?
C00S C00H C007 119.7(3) . . ?
C00S C00H C00Y 118.2(3) . . ?
P001 C00I H00I 107.9 . . ?
C00Q C00I P001 113.5(2) . . ?
C00Q C00I H00I 107.9 . . ?
C012 C00I P001 109.9(2) . . ?
C012 C00I H00I 107.9 . . ?
C012 C00I C00Q 109.7(2) . . ?
Al03 C00J H00G 109.5 . . ?
Al03 C00J H00H 109.5 . . ?
Al03 C00J H00J 109.5 . . ?
H00G C00J H00H 109.5 . . ?
H00G C00J H00J 109.5 . . ?
H00H C00J H00J 109.5 . . ?
C009 C00K H00K 127.0 . . ?
C009 C00K C00P 106.0(3) . . ?
C00P C00K H00K 127.0 . . ?
P002 C00L H00L 107.2 . . ?
C013 C00L P002 114.9(2) . . ?
C013 C00L H00L 107.2 . . ?
C016 C00L P002 109.5(2) . . ?
C016 C00L H00L 107.2 . . ?
C016 C00L C013 110.4(3) . . ?
C00D C00M C00Z 121.2(3) . . ?
C00D C00M C010 117.1(3) . . ?
C010 C00M C00Z 121.7(3) . . ?
C00F C00N H00M 109.5 . . ?
C00F C00N H00N 109.5 . . ?
C00F C00N H00O 109.5 . . ?
H00M C00N H00N 109.5 . . ?
H00M C00N H00O 109.5 . . ?
H00N C00N H00O 109.5 . . ?
C00B C00O H00P 109.5 . . ?
C00B C00O H00Q 109.5 . . ?
C00B C00O H00R 109.5 . . ?
H00P C00O H00Q 109.5 . . ?
H00P C00O H00R 109.5 . . ?
H00Q C00O H00R 109.5 . . ?
C008 C00P C00K 107.3(3) . . ?
C008 C00P H00S 126.4 . . ?
C00K C00P H00S 126.4 . . ?
C00I C00Q H00T 109.5 . . ?
C00I C00Q H00U 109.5 . . ?
C00I C00Q H00V 109.5 . . ?
H00T C00Q H00U 109.5 . . ?
H00T C00Q H00V 109.5 . . ?
H00U C00Q H00V 109.5 . . ?
C00B C00R H00W 109.5 . . ?
C00B C00R H00X 109.5 . . ?
C00B C00R H00Y 109.5 . . ?
H00W C00R H00X 109.5 . . ?
H00W C00R H00Y 109.5 . . ?
H00X C00R H00Y 109.5 . . ?
C00H C00S H00Z 118.9 . . ?
C00U C00S C00H 122.2(3) . . ?
C00U C00S H00Z 118.9 . . ?
C00A C00T C011 121.5(3) . . ?
C010 C00T C00A 120.2(3) . . ?
C010 C00T C011 118.3(3) . . ?
C00C C00U C00S 117.4(3) . . ?
C00C C00U C014 121.1(3) . . ?
C00S C00U C014 121.4(3) . . ?
P002 C00V H00 107.3 . . ?
C00X C00V P002 110.5(2) . . ?
C00X C00V H00 107.3 . . ?
C015 C00V P002 112.9(2) . . ?
C015 C00V H00 107.3 . . ?
C015 C00V C00X 111.3(3) . . ?
Al03 C00W H1 109.5 . . ?
Al03 C00W H 109.5 . . ?
Al03 C00W HA 109.5 . . ?
H1 C00W H 109.5 . . ?
H1 C00W HA 109.5 . . ?
H C00W HA 109.5 . . ?
C00V C00X H2 109.5 . . ?
C00V C00X HB 109.5 . . ?
C00V C00X HC 109.5 . . ?
H2 C00X HB 109.5 . . ?
H2 C00X HC 109.5 . . ?
HB C00X HC 109.5 . . ?
C00H C00Y H3 109.5 . . ?
C00H C00Y HD 109.5 . . ?
C00H C00Y HE 109.5 . . ?
H3 C00Y HD 109.5 . . ?
H3 C00Y HE 109.5 . . ?
HD C00Y HE 109.5 . . ?
C00M C00Z H4 109.5 . . ?
C00M C00Z HF 109.5 . . ?
C00M C00Z HG 109.5 . . ?
H4 C00Z HF 109.5 . . ?
H4 C00Z HG 109.5 . . ?
HF C00Z HG 109.5 . . ?
C00M C010 C00T 122.1(3) . . ?
C00M C010 H010 119.0 . . ?
C00T C010 H010 119.0 . . ?
C00T C011 H01A 109.5 . . ?
C00T C011 H01B 109.5 . . ?
C00T C011 H01C 109.5 . . ?
H01A C011 H01B 109.5 . . ?
H01A C011 H01C 109.5 . . ?
H01B C011 H01C 109.5 . . ?
C00I C012 H01D 109.5 . . ?
C00I C012 H01E 109.5 . . ?
C00I C012 H01F 109.5 . . ?
H01D C012 H01E 109.5 . . ?
H01D C012 H01F 109.5 . . ?
H01E C012 H01F 109.5 . . ?
C00L C013 H01G 109.5 . . ?
C00L C013 H01H 109.5 . . ?
C00L C013 H01I 109.5 . . ?
H01G C013 H01H 109.5 . . ?
H01G C013 H01I 109.5 . . ?
H01H C013 H01I 109.5 . . ?
C00U C014 H01J 109.5 . . ?
C00U C014 H01K 109.5 . . ?
C00U C014 H01L 109.5 . . ?
H01J C014 H01K 109.5 . . ?
H01J C014 H01L 109.5 . . ?
H01K C014 H01L 109.5 . . ?
C00V C015 H01M 109.5 . . ?
C00V C015 H01N 109.5 . . ?
C00V C015 H01O 109.5 . . ?
H01M C015 H01N 109.5 . . ?
H01M C015 H01O 109.5 . . ?
H01N C015 H01O 109.5 . . ?
C00L C016 H01P 109.5 . . ?
C00L C016 H01Q 109.5 . . ?
C00L C016 H01R 109.5 . . ?
H01P C016 H01Q 109.5 . . ?
H01P C016 H01R 109.5 . . ?
H01Q C016 H01R 109.5 . . ?

loop_
_geom_bond_atom_site_label_1
_geom_bond_atom_site_label_2
_geom_bond_distance
_geom_bond_site_symmetry_2
_geom_bond_publ_flag
P001 N005 1.624(2) . ?
P001 C009 1.773(3) . ?
P001 C00B 1.832(3) . ?
P001 C00I 1.836(3) . ?
P002 N006 1.573(2) . ?
P002 C008 1.778(3) . ?
P002 C00L 1.853(3) . ?
P002 C00V 1.833(3) . ?
Al03 N004 1.940(2) . ?
Al03 N005 1.986(2) . ?
Al03 C00J 1.972(3) . ?
Al03 C00W 1.972(3) . ?
N004 C008 1.378(4) . ?
N004 C009 1.381(3) . ?
N005 C007 1.443(3) . ?
N006 C00A 1.413(4) . ?
C007 C00F 1.415(4) . ?
C007 C00H 1.404(4) . ?
C008 C00P 1.394(4) . ?
C009 C00K 1.385(4) . ?
C00A C00E 1.416(4) . ?
C00A C00T 1.411(4) . ?
C00B H00B 1.0000 . ?
C00B C00O 1.534(4) . ?
C00B C00R 1.532(4) . ?
C00C H00C 0.9500 . ?
C00C C00F 1.396(4) . ?
C00C C00U 1.387(4) . ?
C00D H00D 0.9500 . ?
C00D C00E 1.394(4) . ?
C00D C00M 1.392(4) . ?
C00E C00G 1.508(4) . ?
C00F C00N 1.508(4) . ?
C00G H00A 0.9800 . ?
C00G H00E 0.9800 . ?
C00G H00F 0.9800 . ?
C00H C00S 1.395(4) . ?
C00H C00Y 1.512(4) . ?
C00I H00I 1.0000 . ?
C00I C00Q 1.537(4) . ?
C00I C012 1.529(4) . ?
C00J H00G 0.9800 . ?
C00J H00H 0.9800 . ?
C00J H00J 0.9800 . ?
C00K H00K 0.9500 . ?
C00K C00P 1.399(4) . ?
C00L H00L 1.0000 . ?
C00L C013 1.532(4) . ?
C00L C016 1.526(5) . ?
C00M C00Z 1.507(4) . ?
C00M C010 1.396(4) . ?
C00N H00M 0.9800 . ?
C00N H00N 0.9800 . ?
C00N H00O 0.9800 . ?
C00O H00P 0.9800 . ?
C00O H00Q 0.9800 . ?
C00O H00R 0.9800 . ?
C00P H00S 0.9500 . ?
C00Q H00T 0.9800 . ?
C00Q H00U 0.9800 . ?
C00Q H00V 0.9800 . ?
C00R H00W 0.9800 . ?
C00R H00X 0.9800 . ?
C00R H00Y 0.9800 . ?
C00S H00Z 0.9500 . ?
C00S C00U 1.394(4) . ?
C00T C010 1.402(4) . ?
C00T C011 1.505(4) . ?
C00U C014 1.507(4) . ?
C00V H00 1.0000 . ?
C00V C00X 1.535(4) . ?
C00V C015 1.530(4) . ?
C00W H1 0.9800 . ?
C00W H 0.9800 . ?
C00W HA 0.9800 . ?
C00X H2 0.9800 . ?
C00X HB 0.9800 . ?
C00X HC 0.9800 . ?
C00Y H3 0.9800 . ?
C00Y HD 0.9800 . ?
C00Y HE 0.9800 . ?
C00Z H4 0.9800 . ?
C00Z HF 0.9800 . ?
C00Z HG 0.9800 . ?
C010 H010 0.9500 . ?
C011 H01A 0.9800 . ?
C011 H01B 0.9800 . ?
C011 H01C 0.9800 . ?
C012 H01D 0.9800 . ?
C012 H01E 0.9800 . ?
C012 H01F 0.9800 . ?
C013 H01G 0.9800 . ?
C013 H01H 0.9800 . ?
C013 H01I 0.9800 . ?
C014 H01J 0.9800 . ?
C014 H01K 0.9800 . ?
C014 H01L 0.9800 . ?
C015 H01M 0.9800 . ?
C015 H01N 0.9800 . ?
C015 H01O 0.9800 . ?
C016 H01P 0.9800 . ?
C016 H01Q 0.9800 . ?
C016 H01R 0.9800 . ?

loop_
_geom_torsion_atom_site_label_1
_geom_torsion_atom_site_label_2
_geom_torsion_atom_site_label_3
_geom_torsion_atom_site_label_4
_geom_torsion
_geom_torsion_site_symmetry_1
_geom_torsion_site_symmetry_2
_geom_torsion_site_symmetry_3
_geom_torsion_site_symmetry_4
_geom_torsion_publ_flag
P001 N005 C007 C00F -89.3(3) . . . . ?
P001 N005 C007 C00H 91.3(3) . . . . ?
P001 C009 C00K C00P -171.4(2) . . . . ?
P002 N006 C00A C00E -98.7(3) . . . . ?
P002 N006 C00A C00T 83.4(3) . . . . ?
P002 C008 C00P C00K -177.6(2) . . . . ?
Al03 N004 C008 P002 -5.9(4) . . . . ?
Al03 N004 C008 C00P 176.4(2) . . . . ?
Al03 N004 C009 P001 -4.3(3) . . . . ?
Al03 N004 C009 C00K -176.6(2) . . . . ?
Al03 N005 C007 C00F 80.9(3) . . . . ?
Al03 N005 C007 C00H -98.5(3) . . . . ?
N004 C008 C00P C00K 0.0(3) . . . . ?
N004 C009 C00K C00P -1.0(3) . . . . ?
N005 P001 C009 N004 11.5(2) . . . . ?
N005 P001 C009 C00K -178.3(3) . . . . ?
N005 P001 C00B C00O -84.6(2) . . . . ?
N005 P001 C00B C00R 146.7(2) . . . . ?
N005 P001 C00I C00Q 179.7(2) . . . . ?
N005 P001 C00I C012 -57.0(2) . . . . ?
N005 C007 C00F C00C 178.0(2) . . . . ?
N005 C007 C00F C00N -3.2(4) . . . . ?
N005 C007 C00H C00S -178.8(2) . . . . ?
N005 C007 C00H C00Y 2.4(4) . . . . ?
N006 P002 C008 N004 20.4(3) . . . . ?
N006 P002 C008 C00P -162.3(3) . . . . ?
N006 P002 C00L C013 177.0(2) . . . . ?
N006 P002 C00L C016 -58.1(3) . . . . ?
N006 P002 C00V C00X -65.2(3) . . . . ?
N006 P002 C00V C015 60.1(3) . . . . ?
N006 C00A C00E C00D 173.6(3) . . . . ?
N006 C00A C00E C00G -6.9(4) . . . . ?
N006 C00A C00T C010 -173.7(3) . . . . ?
N006 C00A C00T C011 6.5(4) . . . . ?
C007 C00H C00S C00U 0.2(4) . . . . ?
C008 P002 N006 C00A 155.9(2) . . . . ?
C008 P002 C00L C013 -64.7(3) . . . . ?
C008 P002 C00L C016 60.2(2) . . . . ?
C008 P002 C00V C00X 174.0(2) . . . . ?
C008 P002 C00V C015 -60.7(2) . . . . ?
C008 N004 C009 P001 173.31(19) . . . . ?
C008 N004 C009 C00K 1.0(3) . . . . ?
C009 P001 N005 Al03 -14.08(16) . . . . ?
C009 P001 N005 C007 156.8(2) . . . . ?
C009 P001 C00B C00O 161.0(2) . . . . ?
C009 P001 C00B C00R 32.3(3) . . . . ?
C009 P001 C00I C00Q -68.8(2) . . . . ?
C009 P001 C00I C012 54.5(2) . . . . ?
C009 N004 C008 P002 177.2(2) . . . . ?
C009 N004 C008 C00P -0.6(3) . . . . ?
C009 C00K C00P C008 0.5(3) . . . . ?
C00A C00T C010 C00M -1.9(4) . . . . ?
C00B P001 N005 Al03 -135.94(14) . . . . ?
C00B P001 N005 C007 34.9(2) . . . . ?
C00B P001 C009 N004 132.1(2) . . . . ?
C00B P001 C009 C00K -57.7(3) . . . . ?
C00B P001 C00I C00Q 54.1(2) . . . . ?
C00B P001 C00I C012 177.4(2) . . . . ?
C00D C00M C010 C00T -4.4(4) . . . . ?
C00E C00A C00T C010 8.3(4) . . . . ?
C00E C00A C00T C011 -171.5(3) . . . . ?
C00E C00D C00M C00Z -175.8(3) . . . . ?
C00E C00D C00M C010 4.3(4) . . . . ?
C00F C007 C00H C00S 1.8(4) . . . . ?
C00F C007 C00H C00Y -177.0(3) . . . . ?
C00F C00C C00U C00S 0.6(4) . . . . ?
C00F C00C C00U C014 178.2(3) . . . . ?
C00H C007 C00F C00C -2.6(4) . . . . ?
C00H C007 C00F C00N 176.2(3) . . . . ?
C00H C00S C00U C00C -1.4(4) . . . . ?
C00H C00S C00U C014 -178.9(3) . . . . ?
C00I P001 N005 Al03 100.64(16) . . . . ?
C00I P001 N005 C007 -88.5(2) . . . . ?
C00I P001 C009 N004 -108.8(2) . . . . ?
C00I P001 C009 C00K 61.4(3) . . . . ?
C00I P001 C00B C00O 42.5(3) . . . . ?
C00I P001 C00B C00R -86.2(2) . . . . ?
C00L P002 N006 C00A -87.9(3) . . . . ?
C00L P002 C008 N004 -103.6(2) . . . . ?
C00L P002 C008 C00P 73.7(3) . . . . ?
C00L P002 C00V C00X 65.1(2) . . . . ?
C00L P002 C00V C015 -169.6(2) . . . . ?
C00M C00D C00E C00A 2.2(4) . . . . ?
C00M C00D C00E C00G -177.4(3) . . . . ?
C00T C00A C00E C00D -8.4(4) . . . . ?
C00T C00A C00E C00G 171.1(3) . . . . ?
C00U C00C C00F C007 1.4(4) . . . . ?
C00U C00C C00F C00N -177.4(3) . . . . ?
C00V P002 N006 C00A 36.3(3) . . . . ?
C00V P002 C008 N004 148.2(2) . . . . ?
C00V P002 C008 C00P -34.5(3) . . . . ?
C00V P002 C00L C013 45.1(3) . . . . ?
C00V P002 C00L C016 170.0(2) . . . . ?
C00Y C00H C00S C00U 179.1(3) . . . . ?
C00Z C00M C010 C00T 175.7(3) . . . . ?
C011 C00T C010 C00M 177.9(3) . . . . ?

loop_
_twin_individual_id
_twin_individual_mass_fraction_refined
_oxdiff_twin_reflns_isolated
_oxdiff_twin_reflns_overlapped
_twin_individual_twin_lattice_type
_twin_individual_twin_matrix_11
_twin_individual_twin_matrix_12
_twin_individual_twin_matrix_13
_twin_individual_twin_matrix_21
_twin_individual_twin_matrix_22
_twin_individual_twin_matrix_23
_twin_individual_twin_matrix_31
_twin_individual_twin_matrix_32
_twin_individual_twin_matrix_33
1 0.5082 29351 6414 ref 1.0000 0.0000 0.0000 0.0000 1.0000 0.0000 0.0000 0.0000 1.0000
2 0.4918 30297 6414 nmt 0.9189 0.0436 0.1201 0.9557 -0.9772 0.0578 0.9471 0.0240 -0.9413
